data_7060377
loop_
_publ_author_name
'Gonz\'alez Ch\'avez, Fernando'
'Beltr\'an, Hiram Isaac'

_publ_section_title
;
 Tuning dimensionality between 2D and 1D MOFs by lanthanide contraction
 and ligand-to-metal ratio
;
_journal_issue 15
_journal_name_full 'New Journal of Chemistry'
_journal_page_first 6600
_journal_page_last 6610
_journal_paper_doi 10.1039/D0NJ04055J
_journal_volume 45
_journal_year 2021
_chemical_formula_moiety 'C22 H24 N5 O13 Tm'
_chemical_formula_sum 'C22 H24 N5 O13 Tm'
_chemical_formula_weight 735.39
_chemical_melting_point 673.15
_chemical_name_common PBIA-Tm1D
_chemical_name_systematic
'catena Thulium (III) - (2,2'-(1,3,5,7-tetraoxo-5,7-dihydropyrrolo[3,4-f]isoindole-2,6(1H,3H)-diyl)dipropionate)-2-dimethylformamide solvate-1-NO3 solvate'
_space_group_crystal_system triclinic
_space_group_IT_number 2
_space_group_name_Hall '-P 1'
_space_group_name_H-M_alt 'P -1'
_atom_sites_solution_hydrogens geom
_atom_sites_solution_primary heavy
_audit_creation_date 2020-07-21
_audit_creation_method
;
Olex2 1.2
(compiled 2018.05.29 svn.r3508 for OlexSys, GUI svn.r5506)
;
_audit_update_record
;
2020-07-21 deposited with the CCDC.	2021-02-08 downloaded from the CCDC.
;
_cell_angle_alpha 64.282(2)
_cell_angle_beta 76.253(2)
_cell_angle_gamma 84.090(2)
_cell_formula_units_Z 2
_cell_length_a 8.6753(5)
_cell_length_b 12.6601(7)
_cell_length_c 13.8621(7)
_cell_measurement_reflns_used 9700
_cell_measurement_temperature 178(2)
_cell_measurement_theta_max 26.50
_cell_measurement_theta_min 2.69
_cell_volume 1332.37(13)
_computing_cell_refinement 'SAINT V8.38A (?, 2016)'
_computing_data_reduction 'SAINT V8.38A (?, 2016)'
_computing_molecular_graphics 'Olex2 (Dolomanov et al., 2009)'
_computing_publication_material 'Olex2 (Dolomanov et al., 2009)'
_computing_structure_refinement 'ShelXL (Sheldrick, 2015)'
_computing_structure_solution 'ShelXS (Sheldrick, 2008)'
_diffrn_ambient_temperature 177.79
_diffrn_measured_fraction_theta_full 0.999
_diffrn_measured_fraction_theta_max 0.997
_diffrn_measurement_device_type 'Bruker APEX-II CCD'
_diffrn_measurement_method '\f and \w scans'
_diffrn_radiation_type MoK\a
_diffrn_radiation_wavelength 0.71073
_diffrn_reflns_av_R_equivalents 0.0623
_diffrn_reflns_av_unetI/netI 0.0253
_diffrn_reflns_Laue_measured_fraction_full 0.999
_diffrn_reflns_Laue_measured_fraction_max 0.997
_diffrn_reflns_limit_h_max 14
_diffrn_reflns_limit_h_min -14
_diffrn_reflns_limit_k_max 21
_diffrn_reflns_limit_k_min -21
_diffrn_reflns_limit_l_max 23
_diffrn_reflns_limit_l_min -23
_diffrn_reflns_number 236958
_diffrn_reflns_point_group_measured_fraction_full 0.999
_diffrn_reflns_point_group_measured_fraction_max 0.997
_diffrn_reflns_theta_full 25.242
_diffrn_reflns_theta_max 36.464
_diffrn_reflns_theta_min 2.417
_exptl_absorpt_coefficient_mu 3.406
_exptl_absorpt_correction_T_max 0.7456
_exptl_absorpt_correction_T_min 0.6459
_exptl_absorpt_correction_type multi-scan
_exptl_absorpt_process_details
;
'SADABS-2016/2 (Bruker,2016/2) was used for absorption correction. 
;
_exptl_crystal_colour 'clear light colourless'
_exptl_crystal_colour_lustre clear
_exptl_crystal_colour_modifier light
_exptl_crystal_colour_primary colourless
_exptl_crystal_density_diffrn 1.833
_exptl_crystal_description prism
_exptl_crystal_F_000 728
_exptl_crystal_recrystallization_method 'In-Situ Crystallization during the reaction'
_exptl_crystal_size_max 0.19
_exptl_crystal_size_mid 0.09
_exptl_crystal_size_min 0.04
_refine_diff_density_max 1.568
_refine_diff_density_min -1.968
_refine_diff_density_rms 0.091
_refine_ls_extinction_coef 0.0011(2)
_refine_ls_extinction_expression Fc^*^=kFc[1+0.001xFc^2^\l^3^/sin(2\q)]^-1/4^
_refine_ls_extinction_method 'SHELXL-2018/3 (Sheldrick 2018)'
_refine_ls_goodness_of_fit_ref 1.085
_refine_ls_hydrogen_treatment constr
_refine_ls_matrix_type full
_refine_ls_number_parameters 614
_refine_ls_number_reflns 13053
_refine_ls_number_restraints 155
_refine_ls_restrained_S_all 1.098
_refine_ls_R_factor_all 0.0571
_refine_ls_R_factor_gt 0.0351
_refine_ls_shift/su_max 0.001
_refine_ls_shift/su_mean 0.000
_refine_ls_structure_factor_coef Fsqd
_refine_ls_weighting_details 'w=1/[\s^2^(Fo^2^)+(0.0176P)^2^+1.5669P] where P=(Fo^2^+2Fc^2^)/3'
_refine_ls_weighting_scheme calc
_refine_ls_wR_factor_gt 0.0661
_refine_ls_wR_factor_ref 0.0724
_reflns_Friedel_coverage 0.000
_reflns_number_gt 9928
_reflns_number_total 13053
_reflns_threshold_expression 'I > 2\s(I)'
_cod_data_source_file d0nj04055j2.cif
_cod_data_source_block fer03-tm
_cod_depositor_comments 'Adding full bibliography for 7060377.cif.'
_cod_database_code 7060377
_shelx_shelxl_version_number 2018/3
_shelx_space_group_comment
;
The symmetry employed for this shelxl refinement is uniquely defined
by the following loop, which should always be used as a source of
symmetry information in preference to the above space-group names.
They are only intended as comments.
;
_shelx_estimated_absorpt_t_max 0.876
_shelx_estimated_absorpt_t_min 0.564
_exptl_absorpt_special_details multi-scan
_olex2_refinement_description
;
1. Fixed Uiso
 At 1.2 times of:
  All C(H) groups
 At 1.5 times of:
  All C(H,H,H) groups
2. Restrained distances
 C11-O22 \\sim C11A-O22A
 with sigma of 0.02
 C11-C12 \\sim C11A-C12A
 with sigma of 0.02
 C11-N10 \\sim C11A-N10A
 with sigma of 0.02
 C5-C6 \\sim C5A-C6A
 with sigma of 0.02
 C5-O24 \\sim C5A-O24A
 with sigma of 0.02
 C5-N4 \\sim C5A-N4A
 with sigma of 0.02
 O23-C15 \\sim O23A-C15A
 with sigma of 0.02
 O21-C9 \\sim O21A-C9A
 with sigma of 0.02
 C2-C3 \\sim C2-C3A
 with sigma of 0.02
 C12-C13 \\sim C12A-C13A
 with sigma of 0.02
 C12-C8 \\sim C12A-C8A
 with sigma of 0.02
 C17-C16 \\sim C17-C16A
 with sigma of 0.02
 C3-C25A \\sim C3A-C25
 with sigma of 0.02
 C3-N4 \\sim C3A-N4A
 with sigma of 0.02
 C14-C6 \\sim C14A-C6A
 with sigma of 0.02
 C14-C15 \\sim C14A-C15A
 with sigma of 0.02
 C14-C13 \\sim C14A-C13A
 with sigma of 0.02
 C7-C6 \\sim C7A-C6A
 with sigma of 0.02
 C7-C8 \\sim C7A-C8A
 with sigma of 0.02
 C16-C20A \\sim C16A-C20
 with sigma of 0.02
 C16-N10 \\sim C16A-N10A
 with sigma of 0.02
 C9-C8 \\sim C9A-C8A
 with sigma of 0.02
 C9-N10 \\sim C9A-N10A
 with sigma of 0.02
 C15-N4 \\sim C15A-N4A
 with sigma of 0.02
 C11-C16 \\sim C11A-C16A
 with sigma of 0.04
 C11-C9 \\sim C11A-C9A
 with sigma of 0.04
 C11-C13 \\sim C11A-C13A
 with sigma of 0.04
 C11-C8 \\sim C11A-C8A
 with sigma of 0.04
 O22-C12 \\sim O22A-C12A
 with sigma of 0.04
 O22-N10 \\sim O22A-N10A
 with sigma of 0.04
 C5-C3 \\sim C5A-C3A
 with sigma of 0.04
 C5-C14 \\sim C5A-C14A
 with sigma of 0.04
 C5-C7 \\sim C5A-C7A
 with sigma of 0.04
 C5-C15 \\sim C5A-C15A
 with sigma of 0.04
 O23-C14 \\sim O23A-C14A
 with sigma of 0.04
 O23-N4 \\sim O23A-N4A
 with sigma of 0.04
 O21-C8 \\sim O21A-C8A
 with sigma of 0.04
 O21-N10 \\sim O21A-N10A
 with sigma of 0.04
 C2-C25A \\sim C2-C25
 with sigma of 0.04
 C2-N4 \\sim C2-N4A
 with sigma of 0.04
 C12-C14 \\sim C12A-C14A
 with sigma of 0.04
 C12-C7 \\sim C12A-C7A
 with sigma of 0.04
 C12-C9 \\sim C12A-C9A
 with sigma of 0.04
 C12-N10 \\sim C12A-N10A
 with sigma of 0.04
 C17-C20A \\sim C17-C20
 with sigma of 0.04
 C17-N10 \\sim C17-N10A
 with sigma of 0.04
 C3-C15 \\sim C3A-C15A
 with sigma of 0.04
 C14-C7 \\sim C14A-C7A
 with sigma of 0.04
 C14-N4 \\sim C14A-N4A
 with sigma of 0.04
 C7-C9 \\sim C7A-C9A
 with sigma of 0.04
 C16-C9 \\sim C16A-C9A
 with sigma of 0.04
 C20A-N10 \\sim C20-N10A
 with sigma of 0.04
 C6-C15 \\sim C6A-C15A
 with sigma of 0.04
 C6-C13 \\sim C6A-C13A
 with sigma of 0.04
 C6-C8 \\sim C6A-C8A
 with sigma of 0.04
 C6-O24 \\sim C6A-O24A
 with sigma of 0.04
 C6-N4 \\sim C6A-N4A
 with sigma of 0.04
 C15-C13 \\sim C15A-C13A
 with sigma of 0.04
 C13-C8 \\sim C13A-C8A
 with sigma of 0.04
 C8-N10 \\sim C8A-N10A
 with sigma of 0.04
 C25A-N4 \\sim C25-N4A
 with sigma of 0.04
 O24-N4 \\sim O24A-N4A
 with sigma of 0.04
 Tm1-O32A \\sim Tm1-O32
 with sigma of 0.02
 N34-C36 \\sim N34-C35A
 with sigma of 0.02
 N34-C33 \\sim N34-C33A
 with sigma of 0.02
 N34-C35 \\sim N34-C36A
 with sigma of 0.02
 C33-O32A \\sim C33A-O32
 with sigma of 0.02
 Tm1-C33 \\sim Tm1-C33A
 with sigma of 0.04
 N34-O32A \\sim N34-O32
 with sigma of 0.04
 Tm1-O27 \\sim Tm1-O27A
 with sigma of 0.02
 O27-C28 \\sim O27A-C28A
 with sigma of 0.02
 C31-N29 \\sim C30A-N29A
 with sigma of 0.02
 N29-C28 \\sim N29A-C28A
 with sigma of 0.02
 Tm1-C28 \\sim Tm1-C28A
 with sigma of 0.04
 O27-N29 \\sim O27A-N29A
 with sigma of 0.04
 C31-C28 \\sim C30A-C28A
 with sigma of 0.04
3. Uiso/Uaniso restraints and constraints
Uanis(O27) \\sim Ueq, Uanis(O27A) \\sim Ueq, Uanis(C28) \\sim Ueq, Uanis(C28A)
\\sim Ueq, Uanis(N29) \\sim Ueq, Uanis(N29A) \\sim Ueq, Uanis(C30A) \\sim Ueq,
Uanis(C30) \\sim Ueq, Uanis(C31) \\sim Ueq, Uanis(C31A) \\sim Ueq: with sigma
of 0.01 and sigma for terminal atoms of 0.02
Uanis(O39) \\sim Ueq, Uanis(N38) \\sim Ueq, Uanis(O37) \\sim Ueq, Uanis(O40)
\\sim Ueq: with sigma of 0.01 and sigma for terminal atoms of 0.02
Uanis(O27) = Uanis(C28A)
Uanis(O27) = Uanis(C30A) = Uanis(C31) = Uanis(C30) = Uanis(C31A)
4. Others
 Fixed Sof: O27A(0.5) O21(0.5) O21A(0.5) O23(0.5) O23A(0.5) O22(0.5) O22A(0.5)
 O32A(0.5) O32(0.5) O24(0.5) O24A(0.5) O27(0.5) N29(0.5) N29A(0.5) N10(0.5)
 N10A(0.5) N4(0.5) N4A(0.5) C33A(0.5) H33A(0.5) C3A(0.5) H3A(0.5) C25(0.5)
 H25A(0.5) H25B(0.5) H25C(0.5) C6(0.5) C12(0.5) C12A(0.5) C8(0.5) C14(0.5)
 C15(0.5) C28(0.5) H28(0.5) C7(0.5) H7(0.5) C25A(0.5) H25D(0.5) H25E(0.5)
 H25F(0.5) C9(0.5) C13(0.5) H13(0.5) C20A(0.5) H20A(0.5) H20B(0.5) H20C(0.5)
 C3(0.5) H3(0.5) C16(0.5) H16(0.5) C31(0.5) H31A(0.5) H31B(0.5) H31C(0.5)
 C30A(0.5) H30A(0.5) H30B(0.5) H30C(0.5) C11(0.5) C11A(0.5) C14A(0.5) C28A(0.5)
 H28A(0.5) C5(0.5) C5A(0.5) C7A(0.5) H7A(0.5) C31A(0.5) H31D(0.5) H31E(0.5)
 H31F(0.5) C35A(0.5) H35A(0.5) H35B(0.5) H35C(0.5) C16A(0.5) H16A(0.5)
 C36A(0.5) H36A(0.5) H36B(0.5) H36C(0.5) C20(0.5) H20D(0.5) H20E(0.5) H20F(0.5)
 C6A(0.5) C9A(0.5) C30(0.5) H30D(0.5) H30E(0.5) H30F(0.5) C15A(0.5) C13A(0.5)
 H13A(0.5) C8A(0.5) C36(0.5) H36D(0.5) H36E(0.5) H36F(0.5) C33(0.5) H33(0.5)
 C35(0.5) H35D(0.5) H35E(0.5) H35F(0.5)
5.a Ternary CH refined with riding coordinates:
 C3A(H3A), C3(H3), C16(H16), C16A(H16A)
5.b Aromatic/amide H refined with riding coordinates:
 C33A(H33A), C28(H28), C7(H7), C13(H13), C28A(H28A), C7A(H7A), C13A(H13A),
 C33(H33)
5.c Idealised Me refined as rotating group:
 C25(H25A,H25B,H25C), C25A(H25D,H25E,H25F), C20A(H20A,H20B,H20C), C31(H31A,
 H31B,H31C), C30A(H30A,H30B,H30C), C31A(H31D,H31E,H31F), C35A(H35A,H35B,H35C),
 C36A(H36A,H36B,H36C), C20(H20D,H20E,H20F), C30(H30D,H30E,H30F), C36(H36D,H36E,
 H36F), C35(H35D,H35E,H35F)
;
_olex2_submission_original_sample_id PBIA-Tm1D
_olex2_submission_special_instructions 'No special instructions were received'

loop_
_space_group_symop_operation_xyz
'x, y, z'
'-x, -y, -z'

loop_
_atom_site_label
_atom_site_type_symbol
_atom_site_fract_x
_atom_site_fract_y
_atom_site_fract_z
_atom_site_U_iso_or_equiv
_atom_site_adp_type
_atom_site_occupancy
_atom_site_site_symmetry_order
_atom_site_calc_flag
_atom_site_refinement_flags_posn
_atom_site_refinement_flags_adp
_atom_site_refinement_flags_occupancy
_atom_site_disorder_assembly
_atom_site_disorder_group
Tm1 Tm 0.41759(2) 0.57588(2) 0.15653(2) 0.03815(4) Uani 1 1 d D . . . .
O27A O 0.6754(7) 0.6116(12) 0.0828(11) 0.0613(19) Uani 0.5 1 d D U P A 2
O40 O 0.0036(4) 0.3984(3) 0.3073(3) 0.1238(15) Uani 1 1 d . U . . .
O21 O 0.1416(8) 0.1081(7) 0.8139(5) 0.0711(17) Uani 0.5 1 d D . P B 1
O21A O 0.0697(8) 0.1119(8) 0.8004(6) 0.0658(17) Uani 0.5 1 d D . P C 2
O23 O 0.2239(7) 0.1798(5) 0.2333(5) 0.0659(14) Uani 0.5 1 d D . P B 1
O23A O 0.1436(6) 0.1555(4) 0.2346(4) 0.0477(10) Uani 0.5 1 d D . P C 2
O22 O -0.2702(10) 0.1208(8) 0.6588(7) 0.077(2) Uani 0.5 1 d D . P B 1
O22A O -0.3176(8) 0.1018(6) 0.6318(5) 0.0617(15) Uani 0.5 1 d D . P C 2
O32A O 0.5045(10) 0.5228(7) 0.3145(5) 0.0591(17) Uani 0.5 1 d D . P A 2
O32 O 0.5526(10) 0.5580(7) 0.2841(5) 0.0562(16) Uani 0.5 1 d D . P A 1
O24 O 0.6122(8) 0.1584(6) 0.4123(5) 0.0725(16) Uani 0.5 1 d D . P B 1
O24A O 0.5538(8) 0.1811(7) 0.3786(6) 0.0598(16) Uani 0.5 1 d D . P C 2
O26 O 0.5988(2) 0.36300(17) 0.01876(13) 0.0442(4) Uani 1 1 d . . . . .
O37 O 0.2332(4) 0.4408(2) 0.31824(18) 0.0734(8) Uani 1 1 d . U . . .
O39 O 0.1686(3) 0.5092(2) 0.16139(19) 0.0605(5) Uani 1 1 d . U . . .
O1 O 0.4868(3) 0.39618(16) 0.16354(15) 0.0505(5) Uani 1 1 d . . . . .
O19 O -0.2260(3) 0.30720(18) 0.77542(18) 0.0650(6) Uani 1 1 d . . . . .
O27 O 0.6743(12) 0.6213(18) 0.0711(15) 0.0998(16) Uani 0.5 1 d D U P A 1
O18 O -0.4341(3) 0.2211(2) 0.8978(2) 0.0772(8) Uani 1 1 d . . . . .
N38 N 0.1317(4) 0.4478(2) 0.2643(3) 0.0734(9) Uani 1 1 d . U . . .
N29 N 0.9286(8) 0.6555(7) -0.0190(8) 0.0591(19) Uani 0.5 1 d D U P A 1
N29A N 0.9120(9) 0.6932(8) 0.0005(7) 0.0638(19) Uani 0.5 1 d D U P A 2
N10 N -0.0915(10) 0.1080(5) 0.7614(5) 0.0499(15) Uani 0.5 1 d D . P B 1
N10A N -0.1553(8) 0.1044(5) 0.7400(5) 0.0416(12) Uani 0.5 1 d D . P C 2
N4 N 0.4462(8) 0.1708(5) 0.3005(4) 0.0458(11) Uani 0.5 1 d D . P B 1
N4A N 0.3764(8) 0.1748(5) 0.2795(4) 0.0393(10) Uani 0.5 1 d D . P C 2
N34 N 0.6957(4) 0.5005(3) 0.4106(2) 0.0600(7) Uani 1 1 d D . . . .
C33A C 0.6221(10) 0.5705(6) 0.3276(5) 0.0661(19) Uani 0.5 1 d D . P A 2
H33A H 0.653905 0.649453 0.281462 0.079 Uiso 0.5 1 calc R . P A 2
C2 C 0.5351(3) 0.3315(2) 0.11663(18) 0.0360(4) Uani 1 1 d D . . . .
C3A C 0.4806(6) 0.2032(4) 0.1718(3) 0.0324(8) Uani 0.5 1 d D . P C 2
H3A H 0.418516 0.192113 0.124641 0.039 Uiso 0.5 1 calc R . P C 2
C25 C 0.5865(17) 0.1132(11) 0.1554(11) 0.058(3) Uani 0.5 1 d D . P B 1
H25A H 0.493796 0.116316 0.125304 0.087 Uiso 0.5 1 calc GR . P B 1
H25B H 0.593794 0.035174 0.214518 0.087 Uiso 0.5 1 calc GR . P B 1
H25C H 0.682769 0.128812 0.097335 0.087 Uiso 0.5 1 calc GR . P B 1
C17 C -0.3041(4) 0.2177(2) 0.8378(2) 0.0557(8) Uani 1 1 d D . . . .
C6 C 0.3247(10) 0.1420(9) 0.4750(6) 0.0460(19) Uani 0.5 1 d D . P B 1
C12 C 0.0156(11) 0.1279(10) 0.5838(7) 0.051(3) Uani 0.5 1 d D . P B 1
C12A C -0.0343(12) 0.1203(13) 0.5688(8) 0.047(2) Uani 0.5 1 d D . P C 2
C8 C 0.1392(13) 0.1236(16) 0.6322(8) 0.053(3) Uani 0.5 1 d D . P B 1
C14 C 0.2048(11) 0.1493(9) 0.4225(6) 0.046(2) Uani 0.5 1 d D . P B 1
C15 C 0.2845(12) 0.1681(6) 0.3068(5) 0.0488(16) Uani 0.5 1 d D . P B 1
C28 C 0.7857(8) 0.6099(9) 0.0114(8) 0.0539(18) Uani 0.5 1 d D U P A 1
H28 H 0.772139 0.559744 -0.020821 0.065 Uiso 0.5 1 calc R . P A 1
C7 C 0.2945(10) 0.1301(10) 0.5816(6) 0.0499(19) Uani 0.5 1 d D . P B 1
H7 H 0.377182 0.126816 0.617100 0.060 Uiso 0.5 1 calc R . P B 1
C25A C 0.6275(16) 0.1229(11) 0.1765(11) 0.053(2) Uani 0.5 1 d D . P C 2
H25D H 0.695164 0.147545 0.102902 0.080 Uiso 0.5 1 calc GR . P C 2
H25E H 0.593466 0.041674 0.203792 0.080 Uiso 0.5 1 calc GR . P C 2
H25F H 0.687246 0.128570 0.225884 0.080 Uiso 0.5 1 calc GR . P C 2
C9 C 0.0720(13) 0.1126(8) 0.7477(7) 0.054(2) Uani 0.5 1 d D . P B 1
C13 C 0.0468(11) 0.1408(10) 0.4764(7) 0.057(2) Uani 0.5 1 d D . P B 1
H13 H -0.036311 0.143733 0.441306 0.068 Uiso 0.5 1 calc R . P B 1
C20A C -0.246(2) 0.0033(12) 0.9451(10) 0.070(4) Uani 0.5 1 d D . P C 2
H20A H -0.156632 0.030997 0.959973 0.105 Uiso 0.5 1 calc GR . P C 2
H20B H -0.218459 -0.072108 0.941334 0.105 Uiso 0.5 1 calc GR . P C 2
H20C H -0.339612 -0.006509 1.003987 0.105 Uiso 0.5 1 calc GR . P C 2
C3 C 0.5702(8) 0.2018(5) 0.1987(4) 0.0477(12) Uani 0.5 1 d D . P B 1
H3 H 0.673406 0.204141 0.218049 0.057 Uiso 0.5 1 calc R . P B 1
C16 C -0.2018(10) 0.1032(5) 0.8616(5) 0.0600(18) Uani 0.5 1 d D . P B 1
H16 H -0.134437 0.101896 0.911522 0.072 Uiso 0.5 1 calc R . P B 1
C31 C 0.9792(13) 0.7414(11) 0.0150(11) 0.0998(16) Uani 0.5 1 d D U P A 1
H31A H 1.004632 0.816572 -0.049102 0.150 Uiso 0.5 1 calc GR . P A 1
H31B H 1.073250 0.711369 0.046367 0.150 Uiso 0.5 1 calc GR . P A 1
H31C H 0.892940 0.752435 0.069960 0.150 Uiso 0.5 1 calc GR . P A 1
C30A C 1.0290(13) 0.6906(11) -0.0959(11) 0.0998(16) Uani 0.5 1 d D U P A 2
H30A H 1.081557 0.613985 -0.074756 0.150 Uiso 0.5 1 calc GR . P A 2
H30B H 1.108379 0.752193 -0.122100 0.150 Uiso 0.5 1 calc GR . P A 2
H30C H 0.974213 0.703880 -0.154392 0.150 Uiso 0.5 1 calc GR . P A 2
C11 C -0.1371(11) 0.1175(7) 0.6680(6) 0.0537(18) Uani 0.5 1 d D . P B 1
C11A C -0.1910(12) 0.1082(7) 0.6452(7) 0.049(2) Uani 0.5 1 d D . P C 2
C14A C 0.1468(10) 0.1432(9) 0.4121(7) 0.0421(18) Uani 0.5 1 d D . P C 2
C28A C 0.7823(14) 0.6340(15) 0.0142(15) 0.0998(16) Uani 0.5 1 d D U P A 2
H28A H 0.781753 0.608428 -0.040767 0.120 Uiso 0.5 1 calc R . P A 2
C5 C 0.4832(11) 0.1561(8) 0.3971(7) 0.050(2) Uani 0.5 1 d D . P B 1
C5A C 0.4227(9) 0.1695(6) 0.3713(5) 0.0446(15) Uani 0.5 1 d D . P C 2
C7A C 0.2418(10) 0.1363(12) 0.5652(7) 0.054(2) Uani 0.5 1 d D . P C 2
H7A H 0.324786 0.136764 0.599007 0.065 Uiso 0.5 1 calc R . P C 2
C31A C 0.9270(13) 0.7205(12) 0.0707(11) 0.0998(16) Uani 0.5 1 d . U P A 2
H31D H 0.822411 0.736064 0.108155 0.150 Uiso 0.5 1 calc GR . P A 2
H31E H 0.992592 0.791320 0.037285 0.150 Uiso 0.5 1 calc GR . P A 2
H31F H 0.978402 0.656548 0.123737 0.150 Uiso 0.5 1 calc GR . P A 2
C35A C 0.8264(13) 0.5587(10) 0.4226(8) 0.085(3) Uani 0.5 1 d D . P A 2
H35A H 0.841375 0.638561 0.364287 0.128 Uiso 0.5 1 calc GR . P A 2
H35B H 0.924814 0.514039 0.417212 0.128 Uiso 0.5 1 calc GR . P A 2
H35C H 0.799022 0.561674 0.494133 0.128 Uiso 0.5 1 calc GR . P A 2
C16A C -0.2827(7) 0.0952(4) 0.8329(4) 0.0404(10) Uani 0.5 1 d D . P C 2
H16A H -0.383446 0.073122 0.823109 0.048 Uiso 0.5 1 calc R . P C 2
C36A C 0.6650(10) 0.3855(6) 0.4728(6) 0.0663(18) Uani 0.5 1 d D . P A 2
H36A H 0.736537 0.339342 0.439668 0.099 Uiso 0.5 1 calc GR . P A 2
H36B H 0.554798 0.369273 0.477521 0.099 Uiso 0.5 1 calc GR . P A 2
H36C H 0.681509 0.364229 0.546567 0.099 Uiso 0.5 1 calc GR . P A 2
C20 C -0.296(2) 0.0001(11) 0.9201(11) 0.078(5) Uani 0.5 1 d D . P B 1
H20D H -0.341162 -0.008859 0.995108 0.117 Uiso 0.5 1 calc GR . P B 1
H20E H -0.230690 -0.068265 0.922051 0.117 Uiso 0.5 1 calc GR . P B 1
H20F H -0.382749 0.006375 0.883311 0.117 Uiso 0.5 1 calc GR . P B 1
C6A C 0.2691(10) 0.1484(9) 0.4572(6) 0.045(2) Uani 0.5 1 d D . P C 2
C9A C 0.0065(11) 0.1130(8) 0.7318(6) 0.0461(18) Uani 0.5 1 d D . P C 2
C30 C 1.0498(13) 0.6352(11) -0.0970(11) 0.0998(16) Uani 0.5 1 d . U P A 1
H30D H 1.068282 0.706747 -0.165578 0.150 Uiso 0.5 1 calc GR . P A 1
H30E H 1.017738 0.571689 -0.110482 0.150 Uiso 0.5 1 calc GR . P A 1
H30F H 1.147560 0.613054 -0.069097 0.150 Uiso 0.5 1 calc GR . P A 1
C15A C 0.2142(9) 0.1585(5) 0.2978(5) 0.0387(12) Uani 0.5 1 d D . P C 2
C13A C -0.0081(10) 0.1325(9) 0.4635(6) 0.0483(18) Uani 0.5 1 d D . P C 2
H13A H -0.091279 0.133440 0.429287 0.058 Uiso 0.5 1 calc R . P C 2
C8A C 0.0848(12) 0.1236(15) 0.6180(8) 0.053(3) Uani 0.5 1 d D . P C 2
C36 C 0.7520(16) 0.6045(8) 0.3920(10) 0.097(3) Uani 0.5 1 d D . P A 1
H36D H 0.852445 0.621752 0.337551 0.145 Uiso 0.5 1 calc GR . P A 1
H36E H 0.769601 0.601093 0.460543 0.145 Uiso 0.5 1 calc GR . P A 1
H36F H 0.674824 0.666277 0.364361 0.145 Uiso 0.5 1 calc GR . P A 1
C33 C 0.6016(8) 0.4758(6) 0.3601(5) 0.0529(13) Uani 0.5 1 d D . P A 1
H33 H 0.572521 0.397108 0.381612 0.064 Uiso 0.5 1 calc R . P A 1
C35 C 0.7405(15) 0.3922(9) 0.5047(7) 0.106(4) Uani 0.5 1 d D . P A 1
H35D H 0.793049 0.335412 0.477055 0.158 Uiso 0.5 1 calc GR . P A 1
H35E H 0.644521 0.356885 0.560368 0.158 Uiso 0.5 1 calc GR . P A 1
H35F H 0.812784 0.414520 0.537358 0.158 Uiso 0.5 1 calc GR . P A 1

loop_
_atom_site_aniso_label
_atom_site_aniso_U_11
_atom_site_aniso_U_22
_atom_site_aniso_U_33
_atom_site_aniso_U_23
_atom_site_aniso_U_13
_atom_site_aniso_U_12
Tm1 0.04739(6) 0.04004(6) 0.03146(5) -0.02011(4) -0.00992(4) 0.00760(4)
O27A 0.0228(18) 0.078(4) 0.101(5) -0.055(4) -0.012(2) 0.001(2)
O40 0.086(2) 0.076(2) 0.136(3) -0.0171(19) 0.062(2) -0.0211(16)
O21 0.078(4) 0.092(4) 0.045(3) -0.039(3) -0.006(3) 0.017(4)
O21A 0.056(4) 0.104(5) 0.048(3) -0.044(3) -0.009(3) 0.005(3)
O23 0.066(4) 0.081(4) 0.041(3) -0.020(3) -0.006(3) 0.002(3)
O23A 0.043(2) 0.054(2) 0.043(2) -0.0207(18) -0.0025(18) -0.0042(19)
O22 0.094(7) 0.069(4) 0.060(4) -0.028(3) -0.006(4) 0.007(4)
O22A 0.081(4) 0.060(3) 0.047(3) -0.024(2) -0.015(2) -0.006(3)
O32A 0.077(5) 0.068(5) 0.035(3) -0.020(3) -0.023(3) 0.005(3)
O32 0.079(5) 0.054(4) 0.041(3) -0.018(3) -0.026(3) -0.001(3)
O24 0.070(4) 0.092(4) 0.055(3) -0.033(3) -0.008(3) -0.002(3)
O24A 0.064(5) 0.077(4) 0.041(3) -0.024(3) -0.017(3) -0.002(3)
O26 0.0430(9) 0.0534(10) 0.0279(7) -0.0116(7) -0.0038(7) 0.0001(8)
O37 0.108(2) 0.0492(12) 0.0348(10) -0.0083(9) 0.0110(12) 0.0147(13)
O39 0.0496(11) 0.0610(13) 0.0557(12) -0.0170(10) 0.0048(9) -0.0101(10)
O1 0.0662(12) 0.0390(9) 0.0404(9) -0.0172(8) -0.0045(9) 0.0104(8)
O19 0.0787(15) 0.0420(11) 0.0543(12) -0.0170(9) 0.0112(11) 0.0096(10)
O27 0.072(3) 0.104(3) 0.123(4) -0.043(3) -0.036(2) 0.012(3)
O18 0.0855(18) 0.0497(13) 0.0899(18) -0.0408(13) 0.0181(14) -0.0078(12)
N38 0.0716(19) 0.0453(14) 0.0670(18) -0.0131(13) 0.0295(15) -0.0006(13)
N29 0.039(3) 0.064(4) 0.084(5) -0.032(3) -0.030(3) -0.004(3)
N29A 0.045(3) 0.079(5) 0.070(4) -0.029(4) -0.025(3) 0.005(3)
N10 0.064(4) 0.035(2) 0.037(3) -0.016(2) 0.013(3) 0.003(3)
N10A 0.054(3) 0.039(2) 0.031(3) -0.0174(19) -0.001(2) -0.002(2)
N4 0.059(3) 0.042(2) 0.026(2) -0.0108(18) 0.003(2) -0.001(2)
N4A 0.044(3) 0.043(2) 0.024(2) -0.0106(17) -0.003(2) -0.004(2)
N34 0.0723(17) 0.0749(18) 0.0432(12) -0.0330(13) -0.0200(12) 0.0109(14)
C33A 0.117(6) 0.051(3) 0.040(3) -0.022(3) -0.031(3) 0.007(4)
C2 0.0379(11) 0.0360(11) 0.0309(10) -0.0129(8) -0.0033(8) -0.0018(9)
C3A 0.036(2) 0.034(2) 0.0237(17) -0.0110(15) -0.0017(16) -0.0001(17)
C25 0.074(8) 0.036(3) 0.049(6) -0.016(3) 0.008(4) 0.004(4)
C17 0.086(2) 0.0397(13) 0.0347(12) -0.0182(11) -0.0006(13) 0.0088(13)
C6 0.063(5) 0.031(3) 0.034(3) -0.010(2) 0.000(3) 0.002(4)
C12 0.070(8) 0.031(3) 0.041(6) -0.015(4) 0.013(5) -0.007(6)
C12A 0.073(6) 0.028(3) 0.037(3) -0.014(2) -0.001(4) -0.004(4)
C8 0.085(7) 0.029(3) 0.029(3) -0.011(2) 0.011(4) 0.004(6)
C14 0.063(7) 0.033(3) 0.031(4) -0.008(3) 0.004(4) -0.007(5)
C15 0.062(5) 0.040(3) 0.033(3) -0.011(2) 0.001(4) -0.002(4)
C28 0.035(3) 0.076(5) 0.066(4) -0.040(3) -0.018(2) -0.006(3)
C7 0.063(5) 0.044(3) 0.035(3) -0.018(3) 0.003(3) 0.004(4)
C25A 0.062(6) 0.042(4) 0.043(5) -0.011(3) -0.004(3) 0.011(4)
C9 0.077(7) 0.042(3) 0.036(4) -0.019(3) 0.003(4) 0.009(4)
C13 0.073(6) 0.045(4) 0.048(4) -0.017(3) -0.013(4) 0.005(4)
C20A 0.104(10) 0.047(5) 0.033(4) -0.006(3) 0.005(4) 0.012(5)
C3 0.056(3) 0.040(3) 0.033(2) -0.011(2) 0.007(2) 0.003(2)
C16 0.084(5) 0.042(3) 0.040(3) -0.020(2) 0.014(3) 0.007(3)
C31 0.072(3) 0.104(3) 0.123(4) -0.043(3) -0.036(2) 0.012(3)
C30A 0.072(3) 0.104(3) 0.123(4) -0.043(3) -0.036(2) 0.012(3)
C11 0.072(5) 0.036(3) 0.041(4) -0.013(3) 0.001(3) 0.008(3)
C11A 0.081(7) 0.033(3) 0.034(3) -0.015(2) -0.013(4) 0.002(4)
C14A 0.056(5) 0.030(3) 0.034(3) -0.013(2) 0.003(3) -0.005(4)
C28A 0.072(3) 0.104(3) 0.123(4) -0.043(3) -0.036(2) 0.012(3)
C5 0.064(7) 0.041(4) 0.035(4) -0.013(3) -0.001(4) -0.003(4)
C5A 0.054(4) 0.042(3) 0.030(3) -0.009(2) -0.006(2) 0.000(3)
C7A 0.064(5) 0.053(4) 0.042(4) -0.018(3) -0.009(3) 0.001(4)
C31A 0.072(3) 0.104(3) 0.123(4) -0.043(3) -0.036(2) 0.012(3)
C35A 0.118(8) 0.095(7) 0.068(5) -0.049(5) -0.032(5) -0.011(6)
C16A 0.054(3) 0.034(2) 0.031(2) -0.0165(18) 0.002(2) -0.003(2)
C36A 0.067(4) 0.065(4) 0.049(4) -0.009(3) -0.013(3) 0.007(3)
C20 0.116(13) 0.042(4) 0.054(7) -0.023(5) 0.029(6) -0.002(6)
C6A 0.054(5) 0.038(3) 0.029(4) -0.010(3) 0.006(3) 0.002(4)
C9A 0.063(6) 0.041(3) 0.033(3) -0.018(2) -0.002(4) -0.004(4)
C30 0.072(3) 0.104(3) 0.123(4) -0.043(3) -0.036(2) 0.012(3)
C15A 0.045(4) 0.030(2) 0.034(3) -0.010(2) 0.000(2) -0.003(2)
C13A 0.070(5) 0.033(3) 0.036(3) -0.012(2) -0.006(3) 0.001(4)
C8A 0.070(8) 0.040(4) 0.038(6) -0.018(5) 0.013(5) -0.006(8)
C36 0.143(11) 0.068(6) 0.098(8) -0.041(6) -0.045(7) -0.010(6)
C33 0.069(4) 0.052(3) 0.039(3) -0.022(2) -0.008(3) 0.001(3)
C35 0.144(11) 0.104(8) 0.047(4) -0.014(4) -0.037(5) 0.051(7)

loop_
_atom_type_symbol
_atom_type_description
_atom_type_scat_dispersion_real
_atom_type_scat_dispersion_imag
_atom_type_scat_source
C C 0.0033 0.0016 'International Tables Vol C Tables 4.2.6.8 and 6.1.1.4'
H H 0.0000 0.0000 'International Tables Vol C Tables 4.2.6.8 and 6.1.1.4'
N N 0.0061 0.0033 'International Tables Vol C Tables 4.2.6.8 and 6.1.1.4'
O O 0.0106 0.0060 'International Tables Vol C Tables 4.2.6.8 and 6.1.1.4'
Tm Tm -0.3139 5.2483 'International Tables Vol C Tables 4.2.6.8 and 6.1.1.4'

loop_
_geom_angle_atom_site_label_1
_geom_angle_atom_site_label_2
_geom_angle_atom_site_label_3
_geom_angle
_geom_angle_site_symmetry_1
_geom_angle_site_symmetry_3
_geom_angle_publ_flag
O27A Tm1 O32A 81.7(4) . . ?
O27A Tm1 O37 142.2(4) . . ?
O27A Tm1 O39 150.9(3) . . ?
O27A Tm1 O1 82.5(3) . . ?
O27A Tm1 O18 77.6(3) . 2_566 ?
O32A Tm1 O37 67.81(19) . . ?
O32A Tm1 O39 120.63(18) . . ?
O32A Tm1 O18 95.1(2) . 2_566 ?
O32 Tm1 O37 82.47(18) . . ?
O32 Tm1 O39 135.14(17) . . ?
O32 Tm1 O19 87.8(3) . 2_566 ?
O32 Tm1 O18 85.1(2) . 2_566 ?
O26 Tm1 O32A 164.7(2) 2_665 . ?
O26 Tm1 O32 151.00(18) 2_665 . ?
O26 Tm1 O37 126.03(9) 2_665 . ?
O26 Tm1 O39 73.79(7) 2_665 . ?
O26 Tm1 O1 89.09(7) 2_665 . ?
O26 Tm1 O19 104.81(8) 2_665 2_566 ?
O26 Tm1 O27 79.5(5) 2_665 . ?
O26 Tm1 O18 81.82(9) 2_665 2_566 ?
O39 Tm1 O37 52.89(10) . . ?
O39 Tm1 O19 75.75(9) . 2_566 ?
O1 Tm1 O32A 88.7(2) . . ?
O1 Tm1 O32 94.2(2) . . ?
O1 Tm1 O37 75.24(7) . . ?
O1 Tm1 O39 79.90(8) . . ?
O1 Tm1 O19 147.05(8) . 2_566 ?
O1 Tm1 O27 84.3(5) . . ?
O1 Tm1 O18 158.99(8) . 2_566 ?
O19 Tm1 O37 72.43(8) 2_566 . ?
O27 Tm1 O32 72.2(5) . . ?
O27 Tm1 O37 146.1(6) . . ?
O27 Tm1 O39 149.0(5) . . ?
O27 Tm1 O19 127.1(5) . 2_566 ?
O27 Tm1 O18 75.4(5) . 2_566 ?
O18 Tm1 O37 125.25(8) 2_566 . ?
O18 Tm1 O39 115.13(9) 2_566 . ?
O18 Tm1 O19 53.96(8) 2_566 2_566 ?
C28A O27A Tm1 154.2(11) . . ?
C33A O32A Tm1 127.1(5) . . ?
C33 O32 Tm1 136.2(6) . . ?
C2 O26 Tm1 150.72(17) . 2_665 ?
N38 O37 Tm1 93.29(17) . . ?
N38 O39 Tm1 96.9(2) . . ?
C2 O1 Tm1 150.27(17) . . ?
C17 O19 Tm1 90.90(17) . 2_566 ?
C28 O27 Tm1 148.6(13) . . ?
C17 O18 Tm1 93.31(19) . 2_566 ?
O40 N38 O37 122.4(4) . . ?
O40 N38 O39 120.8(4) . . ?
O37 N38 O39 116.8(3) . . ?
C28 N29 C31 125.8(8) . . ?
C28 N29 C30 122.3(8) . . ?
C30 N29 C31 111.7(8) . . ?
C28A N29A C30A 107.8(10) . . ?
C31A N29A C30A 130.7(9) . . ?
C31A N29A C28A 120.2(11) . . ?
C9 N10 C16 122.2(7) . . ?
C9 N10 C11 112.9(6) . . ?
C11 N10 C16 124.7(8) . . ?
C11A N10A C16A 119.8(6) . . ?
C9A N10A C11A 113.3(6) . . ?
C9A N10A C16A 126.8(6) . . ?
C15 N4 C3 125.0(6) . . ?
C5 N4 C15 113.6(5) . . ?
C5 N4 C3 120.9(7) . . ?
C5A N4A C3A 125.3(6) . . ?
C15A N4A C3A 121.8(5) . . ?
C15A N4A C5A 112.8(5) . . ?
C33A N34 C35A 114.6(6) . . ?
C36A N34 C33A 124.5(5) . . ?
C36A N34 C35A 120.8(6) . . ?
C36 N34 C35 117.3(7) . . ?
C33 N34 C36 130.0(6) . . ?
C33 N34 C35 112.6(6) . . ?
O32A C33A N34 116.7(6) . . ?
O32A C33A H33A 121.7 . . ?
N34 C33A H33A 121.7 . . ?
O26 C2 O1 126.4(2) . . ?
O26 C2 C3A 112.2(2) . . ?
O26 C2 C3 117.2(3) . . ?
O1 C2 C3A 119.7(2) . . ?
O1 C2 C3 112.8(3) . . ?
N4A C3A C2 111.4(4) . . ?
N4A C3A H3A 107.8 . . ?
N4A C3A C25A 112.8(6) . . ?
C2 C3A H3A 107.8 . . ?
C2 C3A C25A 109.1(6) . . ?
C25A C3A H3A 107.8 . . ?
H25A C25 H25B 109.5 . . ?
H25A C25 H25C 109.5 . . ?
H25B C25 H25C 109.5 . . ?
C3 C25 H25A 109.5 . . ?
C3 C25 H25B 109.5 . . ?
C3 C25 H25C 109.5 . . ?
O19 C17 Tm1 62.18(15) . 2_566 ?
O19 C17 O18 121.7(3) . . ?
O19 C17 C16 112.7(4) . . ?
O19 C17 C16A 126.8(3) . . ?
O18 C17 Tm1 59.63(15) . 2_566 ?
O18 C17 C16 122.5(3) . . ?
O18 C17 C16A 109.7(3) . . ?
C16 C17 Tm1 159.0(4) . 2_566 ?
C14 C6 C7 122.2(8) . . ?
C14 C6 C5 109.9(7) . . ?
C7 C6 C5 127.8(8) . . ?
C8 C12 C13 120.0(8) . . ?
C8 C12 C11 107.1(8) . . ?
C13 C12 C11 132.9(10) . . ?
C13A C12A C11A 126.5(9) . . ?
C13A C12A C8A 123.5(9) . . ?
C8A C12A C11A 109.9(8) . . ?
C12 C8 C9 109.0(8) . . ?
C7 C8 C12 124.1(8) . . ?
C7 C8 C9 126.9(10) . . ?
C6 C14 C15 106.4(8) . . ?
C6 C14 C13 121.1(7) . . ?
C13 C14 C15 132.5(9) . . ?
O23 C15 N4 125.7(7) . . ?
O23 C15 C14 128.4(9) . . ?
N4 C15 C14 105.9(7) . . ?
O27 C28 N29 130.1(10) . . ?
O27 C28 H28 115.0 . . ?
N29 C28 H28 115.0 . . ?
C6 C7 H7 122.2 . . ?
C8 C7 C6 115.6(8) . . ?
C8 C7 H7 122.2 . . ?
C3A C25A H25D 109.5 . . ?
C3A C25A H25E 109.5 . . ?
C3A C25A H25F 109.5 . . ?
H25D C25A H25E 109.5 . . ?
H25D C25A H25F 109.5 . . ?
H25E C25A H25F 109.5 . . ?
O21 C9 N10 126.4(7) . . ?
O21 C9 C8 128.6(9) . . ?
N10 C9 C8 105.0(8) . . ?
C12 C13 H13 121.5 . . ?
C14 C13 C12 116.9(8) . . ?
C14 C13 H13 121.5 . . ?
H20A C20A H20B 109.5 . . ?
H20A C20A H20C 109.5 . . ?
H20B C20A H20C 109.5 . . ?
C16A C20A H20A 109.5 . . ?
C16A C20A H20B 109.5 . . ?
C16A C20A H20C 109.5 . . ?
N4 C3 C2 107.4(4) . . ?
N4 C3 H3 107.0 . . ?
C2 C3 H3 107.0 . . ?
C25 C3 N4 112.3(7) . . ?
C25 C3 C2 115.7(6) . . ?
C25 C3 H3 107.0 . . ?
N10 C16 C17 111.1(5) . . ?
N10 C16 H16 106.2 . . ?
C17 C16 H16 106.2 . . ?
C20 C16 N10 114.4(7) . . ?
C20 C16 C17 112.2(8) . . ?
C20 C16 H16 106.2 . . ?
N29 C31 H31A 109.5 . . ?
N29 C31 H31B 109.5 . . ?
N29 C31 H31C 109.5 . . ?
H31A C31 H31B 109.5 . . ?
H31A C31 H31C 109.5 . . ?
H31B C31 H31C 109.5 . . ?
N29A C30A H30A 109.5 . . ?
N29A C30A H30B 109.5 . . ?
N29A C30A H30C 109.5 . . ?
H30A C30A H30B 109.5 . . ?
H30A C30A H30C 109.5 . . ?
H30B C30A H30C 109.5 . . ?
O22 C11 N10 125.0(7) . . ?
O22 C11 C12 129.0(10) . . ?
N10 C11 C12 105.9(8) . . ?
O22A C11A N10A 126.5(7) . . ?
O22A C11A C12A 129.0(8) . . ?
N10A C11A C12A 104.5(8) . . ?
C6A C14A C15A 108.2(7) . . ?
C13A C14A C6A 124.4(7) . . ?
C13A C14A C15A 127.3(7) . . ?
O27A C28A N29A 127.4(14) . . ?
O27A C28A H28A 116.3 . . ?
N29A C28A H28A 116.3 . . ?
O24 C5 N4 126.8(7) . . ?
O24 C5 C6 128.9(8) . . ?
N4 C5 C6 104.3(8) . . ?
O24A C5A N4A 127.1(6) . . ?
O24A C5A C6A 128.6(7) . . ?
N4A C5A C6A 104.3(6) . . ?
C6A C7A H7A 122.9 . . ?
C8A C7A H7A 122.9 . . ?
C8A C7A C6A 114.3(8) . . ?
N29A C31A H31D 109.5 . . ?
N29A C31A H31E 109.5 . . ?
N29A C31A H31F 109.5 . . ?
H31D C31A H31E 109.5 . . ?
H31D C31A H31F 109.5 . . ?
H31E C31A H31F 109.5 . . ?
N34 C35A H35A 109.5 . . ?
N34 C35A H35B 109.5 . . ?
N34 C35A H35C 109.5 . . ?
H35A C35A H35B 109.5 . . ?
H35A C35A H35C 109.5 . . ?
H35B C35A H35C 109.5 . . ?
N10A C16A C17 108.5(4) . . ?
N10A C16A C20A 112.5(8) . . ?
N10A C16A H16A 109.4 . . ?
C17 C16A H16A 109.4 . . ?
C20A C16A C17 107.4(6) . . ?
C20A C16A H16A 109.4 . . ?
N34 C36A H36A 109.5 . . ?
N34 C36A H36B 109.5 . . ?
N34 C36A H36C 109.5 . . ?
H36A C36A H36B 109.5 . . ?
H36A C36A H36C 109.5 . . ?
H36B C36A H36C 109.5 . . ?
C16 C20 H20D 109.5 . . ?
C16 C20 H20E 109.5 . . ?
C16 C20 H20F 109.5 . . ?
H20D C20 H20E 109.5 . . ?
H20D C20 H20F 109.5 . . ?
H20E C20 H20F 109.5 . . ?
C14A C6A C5A 108.5(6) . . ?
C14A C6A C7A 121.3(7) . . ?
C7A C6A C5A 130.2(8) . . ?
O21A C9A N10A 127.3(7) . . ?
O21A C9A C8A 127.7(9) . . ?
N10A C9A C8A 105.1(7) . . ?
N29 C30 H30D 109.5 . . ?
N29 C30 H30E 109.5 . . ?
N29 C30 H30F 109.5 . . ?
H30D C30 H30E 109.5 . . ?
H30D C30 H30F 109.5 . . ?
H30E C30 H30F 109.5 . . ?
O23A C15A N4A 126.8(6) . . ?
O23A C15A C14A 127.0(7) . . ?
N4A C15A C14A 106.2(6) . . ?
C12A C13A H13A 123.0 . . ?
C14A C13A C12A 114.1(8) . . ?
C14A C13A H13A 123.0 . . ?
C12A C8A C9A 107.2(8) . . ?
C7A C8A C12A 122.3(8) . . ?
C7A C8A C9A 130.5(9) . . ?
N34 C36 H36D 109.5 . . ?
N34 C36 H36E 109.5 . . ?
N34 C36 H36F 109.5 . . ?
H36D C36 H36E 109.5 . . ?
H36D C36 H36F 109.5 . . ?
H36E C36 H36F 109.5 . . ?
O32 C33 N34 118.4(6) . . ?
O32 C33 H33 120.8 . . ?
N34 C33 H33 120.8 . . ?
N34 C35 H35D 109.5 . . ?
N34 C35 H35E 109.5 . . ?
N34 C35 H35F 109.5 . . ?
H35D C35 H35E 109.5 . . ?
H35D C35 H35F 109.5 . . ?
H35E C35 H35F 109.5 . . ?

loop_
_geom_bond_atom_site_label_1
_geom_bond_atom_site_label_2
_geom_bond_distance
_geom_bond_site_symmetry_2
_geom_bond_publ_flag
Tm1 O27A 2.230(5) . ?
Tm1 O32A 2.285(6) . ?
Tm1 O32 2.266(7) . ?
Tm1 O26 2.2433(17) 2_665 ?
Tm1 O37 2.457(2) . ?
Tm1 O39 2.375(2) . ?
Tm1 O1 2.2584(18) . ?
Tm1 O19 2.409(2) 2_566 ?
Tm1 O27 2.261(9) . ?
Tm1 O18 2.354(2) 2_566 ?
O27A C28A 1.116(12) . ?
O40 N38 1.219(4) . ?
O21 C9 1.192(11) . ?
O21A C9A 1.200(9) . ?
O23 C15 1.202(9) . ?
O23A C15A 1.197(8) . ?
O22 C11 1.186(11) . ?
O22A C11A 1.173(13) . ?
O32A C33A 1.321(10) . ?
O32 C33 1.243(9) . ?
O24 C5 1.193(11) . ?
O24A C5A 1.194(9) . ?
O26 C2 1.235(3) . ?
O37 N38 1.258(5) . ?
O39 N38 1.270(4) . ?
O1 C2 1.237(3) . ?
O19 C17 1.233(4) . ?
O27 C28 1.155(11) . ?
O18 C17 1.241(4) . ?
N29 C28 1.318(8) . ?
N29 C31 1.495(13) . ?
N29 C30 1.409(15) . ?
N29A C30A 1.484(13) . ?
N29A C28A 1.346(11) . ?
N29A C31A 1.201(15) . ?
N10 C9 1.390(11) . ?
N10 C16 1.468(7) . ?
N10 C11 1.394(10) . ?
N10A C11A 1.400(10) . ?
N10A C16A 1.455(7) . ?
N10A C9A 1.393(9) . ?
N4 C15 1.388(10) . ?
N4 C3 1.479(6) . ?
N4 C5 1.380(10) . ?
N4A C3A 1.461(6) . ?
N4A C5A 1.396(8) . ?
N4A C15A 1.390(8) . ?
N34 C33A 1.365(7) . ?
N34 C35A 1.492(9) . ?
N34 C36A 1.348(8) . ?
N34 C36 1.348(9) . ?
N34 C33 1.330(6) . ?
N34 C35 1.521(8) . ?
C33A H33A 0.9500 . ?
C2 C3A 1.535(5) . ?
C2 C3 1.589(6) . ?
C3A H3A 1.0000 . ?
C3A C25A 1.541(13) . ?
C25 H25A 0.9800 . ?
C25 H25B 0.9800 . ?
C25 H25C 0.9800 . ?
C25 C3 1.467(12) . ?
C17 C16 1.568(7) . ?
C17 C16A 1.571(5) . ?
C6 C14 1.379(10) . ?
C6 C7 1.381(9) . ?
C6 C5 1.505(10) . ?
C12 C8 1.378(12) . ?
C12 C13 1.388(10) . ?
C12 C11 1.518(9) . ?
C12A C11A 1.487(11) . ?
C12A C13A 1.364(10) . ?
C12A C8A 1.379(11) . ?
C8 C7 1.356(11) . ?
C8 C9 1.517(10) . ?
C14 C15 1.511(8) . ?
C14 C13 1.386(10) . ?
C28 H28 0.9500 . ?
C7 H7 0.9500 . ?
C25A H25D 0.9800 . ?
C25A H25E 0.9800 . ?
C25A H25F 0.9800 . ?
C13 H13 0.9500 . ?
C20A H20A 0.9800 . ?
C20A H20B 0.9800 . ?
C20A H20C 0.9800 . ?
C20A C16A 1.570(12) . ?
C3 H3 1.0000 . ?
C16 H16 1.0000 . ?
C16 C20 1.421(17) . ?
C31 H31A 0.9800 . ?
C31 H31B 0.9800 . ?
C31 H31C 0.9800 . ?
C30A H30A 0.9800 . ?
C30A H30B 0.9800 . ?
C30A H30C 0.9800 . ?
C14A C6A 1.373(10) . ?
C14A C15A 1.486(9) . ?
C14A C13A 1.353(10) . ?
C28A H28A 0.9500 . ?
C5A C6A 1.519(9) . ?
C7A H7A 0.9500 . ?
C7A C6A 1.399(9) . ?
C7A C8A 1.374(11) . ?
C31A H31D 0.9800 . ?
C31A H31E 0.9800 . ?
C31A H31F 0.9800 . ?
C35A H35A 0.9800 . ?
C35A H35B 0.9800 . ?
C35A H35C 0.9800 . ?
C16A H16A 1.0000 . ?
C36A H36A 0.9800 . ?
C36A H36B 0.9800 . ?
C36A H36C 0.9800 . ?
C20 H20D 0.9800 . ?
C20 H20E 0.9800 . ?
C20 H20F 0.9800 . ?
C9A C8A 1.514(9) . ?
C30 H30D 0.9800 . ?
C30 H30E 0.9800 . ?
C30 H30F 0.9800 . ?
C13A H13A 0.9500 . ?
C36 H36D 0.9800 . ?
C36 H36E 0.9800 . ?
C36 H36F 0.9800 . ?
C33 H33 0.9500 . ?
C35 H35D 0.9800 . ?
C35 H35E 0.9800 . ?
C35 H35F 0.9800 . ?

loop_
_geom_torsion_atom_site_label_1
_geom_torsion_atom_site_label_2
_geom_torsion_atom_site_label_3
_geom_torsion_atom_site_label_4
_geom_torsion
_geom_torsion_site_symmetry_1
_geom_torsion_site_symmetry_2
_geom_torsion_site_symmetry_3
_geom_torsion_site_symmetry_4
_geom_torsion_publ_flag
Tm1 O27A C28A N29A 148.8(18) . . . . ?
Tm1 O32A C33A N34 -154.1(5) . . . . ?
Tm1 O32 C33 N34 171.8(5) . . . . ?
Tm1 O26 C2 O1 -85.8(4) 2_665 . . . ?
Tm1 O26 C2 C3A 79.3(4) 2_665 . . . ?
Tm1 O26 C2 C3 117.3(4) 2_665 . . . ?
Tm1 O37 N38 O40 -176.9(3) . . . . ?
Tm1 O37 N38 O39 3.3(3) . . . . ?
Tm1 O39 N38 O40 176.8(3) . . . . ?
Tm1 O39 N38 O37 -3.5(3) . . . . ?
Tm1 O1 C2 O26 15.0(6) . . . . ?
Tm1 O1 C2 C3A -149.1(3) . . . . ?
Tm1 O1 C2 C3 172.7(4) . . . . ?
Tm1 O19 C17 O18 3.4(4) 2_566 . . . ?
Tm1 O19 C17 C16 -157.4(4) 2_566 . . . ?
Tm1 O19 C17 C16A 166.5(4) 2_566 . . . ?
Tm1 O27 C28 N29 -179(2) . . . . ?
Tm1 O18 C17 O19 -3.5(4) 2_566 . . . ?
Tm1 O18 C17 C16 155.5(5) 2_566 . . . ?
Tm1 O18 C17 C16A -169.2(3) 2_566 . . . ?
Tm1 C17 C16 N10 -113.2(8) 2_566 . . . ?
Tm1 C17 C16 C20 117.4(10) 2_566 . . . ?
Tm1 C17 C16A N10A 123.4(9) 2_566 . . . ?
Tm1 C17 C16A C20A -114.8(12) 2_566 . . . ?
O21A C9A C8A C12A 179.8(12) . . . . ?
O21A C9A C8A C7A -1(2) . . . . ?
O24A C5A C6A C14A 178.7(9) . . . . ?
O24A C5A C6A C7A -0.6(17) . . . . ?
O26 C2 C3A N4A -167.7(4) . . . . ?
O26 C2 C3A C25A 67.1(6) . . . . ?
O26 C2 C3 N4 -162.1(4) . . . . ?
O26 C2 C3 C25 -35.7(8) . . . . ?
O1 C2 C3A N4A -1.5(5) . . . . ?
O1 C2 C3A C25A -126.7(5) . . . . ?
O1 C2 C3 N4 37.9(6) . . . . ?
O1 C2 C3 C25 164.3(7) . . . . ?
O19 C17 C16 N10 -41.9(8) . . . . ?
O19 C17 C16 C20 -171.3(7) . . . . ?
O19 C17 C16A N10A -1.0(7) . . . . ?
O19 C17 C16A C20A 120.8(8) . . . . ?
O18 C17 C16 N10 157.5(6) . . . . ?
O18 C17 C16 C20 28.0(9) . . . . ?
O18 C17 C16A N10A 163.7(4) . . . . ?
O18 C17 C16A C20A -74.4(9) . . . . ?
N10A C9A C8A C12A -0.1(14) . . . . ?
N10A C9A C8A C7A 178.9(16) . . . . ?
N4A C5A C6A C14A -0.2(10) . . . . ?
N4A C5A C6A C7A -179.5(11) . . . . ?
C3A N4A C5A O24A -4.1(12) . . . . ?
C3A N4A C5A C6A 174.8(6) . . . . ?
C3A N4A C15A O23A 6.7(10) . . . . ?
C3A N4A C15A C14A -174.5(6) . . . . ?
C6 C14 C15 O23 -179.5(9) . . . . ?
C6 C14 C15 N4 -0.3(10) . . . . ?
C6 C14 C13 C12 1.7(16) . . . . ?
C12 C8 C7 C6 0(2) . . . . ?
C12 C8 C9 O21 -178.9(11) . . . . ?
C12 C8 C9 N10 1.4(15) . . . . ?
C8 C12 C13 C14 -0.2(18) . . . . ?
C8 C12 C11 O22 177.6(12) . . . . ?
C8 C12 C11 N10 0.1(12) . . . . ?
C14 C6 C7 C8 1.4(18) . . . . ?
C14 C6 C5 O24 177.3(10) . . . . ?
C14 C6 C5 N4 -0.3(11) . . . . ?
C15 N4 C3 C2 59.8(8) . . . . ?
C15 N4 C3 C25 -68.6(9) . . . . ?
C15 N4 C5 O24 -177.6(8) . . . . ?
C15 N4 C5 C6 0.1(9) . . . . ?
C15 C14 C13 C12 -177.5(10) . . . . ?
C7 C6 C14 C15 177.0(10) . . . . ?
C7 C6 C14 C13 -2.4(17) . . . . ?
C7 C6 C5 O24 1.0(18) . . . . ?
C7 C6 C5 N4 -176.7(10) . . . . ?
C7 C8 C9 O21 0(2) . . . . ?
C7 C8 C9 N10 -179.4(15) . . . . ?
C9 N10 C16 C17 113.6(8) . . . . ?
C9 N10 C16 C20 -118.1(11) . . . . ?
C9 N10 C11 O22 -176.7(9) . . . . ?
C9 N10 C11 C12 0.9(9) . . . . ?
C9 C8 C7 C6 -178.9(13) . . . . ?
C13 C12 C8 C7 -1(2) . . . . ?
C13 C12 C8 C9 178.4(11) . . . . ?
C13 C12 C11 O22 -2(2) . . . . ?
C13 C12 C11 N10 -179.2(12) . . . . ?
C13 C14 C15 O23 -0.3(17) . . . . ?
C13 C14 C15 N4 179.0(11) . . . . ?
C3 N4 C15 O23 7.2(11) . . . . ?
C3 N4 C15 C14 -172.0(6) . . . . ?
C3 N4 C5 O24 -5.1(13) . . . . ?
C3 N4 C5 C6 172.6(6) . . . . ?
C16 N10 C9 O21 3.4(14) . . . . ?
C16 N10 C9 C8 -176.8(8) . . . . ?
C16 N10 C11 O22 -1.4(13) . . . . ?
C16 N10 C11 C12 176.2(7) . . . . ?
C31 N29 C28 O27 -3(2) . . . . ?
C30A N29A C28A O27A 174.2(18) . . . . ?
C11 N10 C9 O21 178.9(9) . . . . ?
C11 N10 C9 C8 -1.4(11) . . . . ?
C11 N10 C16 C17 -61.3(9) . . . . ?
C11 N10 C16 C20 67.0(11) . . . . ?
C11 C12 C8 C7 179.9(14) . . . . ?
C11 C12 C8 C9 -0.9(15) . . . . ?
C11 C12 C13 C14 179.0(11) . . . . ?
C11A N10A C16A C17 -105.6(7) . . . . ?
C11A N10A C16A C20A 135.6(8) . . . . ?
C11A N10A C9A O21A -179.9(10) . . . . ?
C11A N10A C9A C8A 0.0(11) . . . . ?
C11A C12A C13A C14A 179.2(11) . . . . ?
C11A C12A C8A C7A -178.9(14) . . . . ?
C11A C12A C8A C9A 0.2(16) . . . . ?
C5 N4 C15 O23 179.4(8) . . . . ?
C5 N4 C15 C14 0.1(9) . . . . ?
C5 N4 C3 C2 -111.8(7) . . . . ?
C5 N4 C3 C25 119.8(8) . . . . ?
C5 C6 C14 C15 0.4(11) . . . . ?
C5 C6 C14 C13 -179.0(9) . . . . ?
C5 C6 C7 C8 177.4(12) . . . . ?
C5A N4A C3A C2 -67.9(7) . . . . ?
C5A N4A C3A C25A 55.2(8) . . . . ?
C5A N4A C15A O23A -177.7(6) . . . . ?
C5A N4A C15A C14A 1.1(8) . . . . ?
C31A N29A C28A O27A 6(3) . . . . ?
C35A N34 C33A O32A -179.4(8) . . . . ?
C16A N10A C11A O22A -2.1(12) . . . . ?
C16A N10A C11A C12A 178.7(7) . . . . ?
C16A N10A C9A O21A 1.6(15) . . . . ?
C16A N10A C9A C8A -178.5(8) . . . . ?
C36A N34 C33A O32A 5.7(10) . . . . ?
C6A C14A C15A O23A 177.6(8) . . . . ?
C6A C14A C15A N4A -1.2(10) . . . . ?
C6A C14A C13A C12A -3.6(17) . . . . ?
C6A C7A C8A C12A 2(2) . . . . ?
C6A C7A C8A C9A -177.3(14) . . . . ?
C9A N10A C11A O22A 179.4(8) . . . . ?
C9A N10A C11A C12A 0.1(10) . . . . ?
C9A N10A C16A C17 72.7(8) . . . . ?
C9A N10A C16A C20A -46.0(10) . . . . ?
C30 N29 C28 O27 -177.4(17) . . . . ?
C15A N4A C3A C2 107.1(6) . . . . ?
C15A N4A C3A C25A -129.7(7) . . . . ?
C15A N4A C5A O24A -179.5(8) . . . . ?
C15A N4A C5A C6A -0.6(8) . . . . ?
C15A C14A C6A C5A 0.8(11) . . . . ?
C15A C14A C6A C7A -179.8(10) . . . . ?
C15A C14A C13A C12A -179.6(10) . . . . ?
C13A C12A C11A O22A 4(2) . . . . ?
C13A C12A C11A N10A -177.1(12) . . . . ?
C13A C12A C8A C7A -2(2) . . . . ?
C13A C12A C8A C9A 177.2(12) . . . . ?
C13A C14A C6A C5A -175.8(10) . . . . ?
C13A C14A C6A C7A 3.6(18) . . . . ?
C13A C14A C15A O23A -5.9(15) . . . . ?
C13A C14A C15A N4A 175.3(10) . . . . ?
C8A C12A C11A O22A -179.4(11) . . . . ?
C8A C12A C11A N10A -0.2(14) . . . . ?
C8A C12A C13A C14A 2.7(19) . . . . ?
C8A C7A C6A C14A -2.3(18) . . . . ?
C8A C7A C6A C5A 177.0(12) . . . . ?
C36 N34 C33 O32 -1.0(12) . . . . ?
C35 N34 C33 O32 177.5(7) . . . . ?
